data_7207342
loop_
_publ_author_name
'Akhbari, Kamran'
'Morsali, Ali'

_publ_section_title
;
 Halogen dipole moment effect of phenolic ring on formation of stair like
 polymers or polymers with tetranuclear cubic cage units; new precursors
 for preparation of TlCl and Tl2O3 nanostructures
;
_journal_issue 5
_journal_name_full CrystEngComm
_journal_page_first 1618
_journal_paper_doi 10.1039/c1ce06132a
_journal_volume 14
_journal_year 2012
_chemical_formula_sum 'C6 H3 Cl2 O Tl'
_chemical_formula_weight 366.35
_chemical_name_systematic
;
?
;
_space_group_IT_number 88
_symmetry_cell_setting tetragonal
_symmetry_space_group_name_Hall '-I 4ad'
_symmetry_space_group_name_H-M 'I 41/a :2'
_atom_sites_solution_hydrogens geom
_atom_sites_solution_primary direct
_atom_sites_solution_secondary difmap
_audit_creation_method SHELXL-97
_cell_angle_alpha 90.00
_cell_angle_beta 90.00
_cell_angle_gamma 90.00
_cell_formula_units_Z 16
_cell_length_a 17.3760(14)
_cell_length_b 17.3760(14)
_cell_length_c 10.3040(17)
_cell_measurement_temperature 273(2)
_cell_measurement_theta_max 25.01
_cell_measurement_theta_min 2.30
_cell_volume 3111.0(6)
_computing_cell_refinement 'APEX2 (Bruker, 2005)'
_computing_data_collection 'APEX2 (Bruker, 2005)'
_computing_data_reduction 'APEX2 (Bruker, 2005)'
_computing_molecular_graphics 'SHELXTL ver. 5.1 (Sheldrick, 1998b)'
_computing_publication_material 'SHELXTL ver. 5.1 (Sheldrick, 1998b)'
_computing_structure_refinement 'SHELXL-97 (Sheldrick, 1997)'
_computing_structure_solution 'SHELXS-97 (Sheldrick, 1990)'
_diffrn_ambient_temperature 273(2)
_diffrn_measured_fraction_theta_full 1.000
_diffrn_measured_fraction_theta_max 1.000
_diffrn_measurement_device_type 'Bruker SMART APEX2 CCD area detector'
_diffrn_measurement_method 'phi and omega scans'
_diffrn_radiation_monochromator graphite
_diffrn_radiation_source 'fine-focus sealed tube'
_diffrn_radiation_type MoK\a
_diffrn_radiation_wavelength 0.71073
_diffrn_reflns_av_R_equivalents 0.0443
_diffrn_reflns_av_sigmaI/netI 0.0361
_diffrn_reflns_limit_h_max 19
_diffrn_reflns_limit_h_min -20
_diffrn_reflns_limit_k_max 20
_diffrn_reflns_limit_k_min -20
_diffrn_reflns_limit_l_max 12
_diffrn_reflns_limit_l_min -11
_diffrn_reflns_number 7897
_diffrn_reflns_theta_full 25.01
_diffrn_reflns_theta_max 25.01
_diffrn_reflns_theta_min 2.30
_exptl_absorpt_coefficient_mu 21.374
_exptl_absorpt_correction_T_max 0.0686
_exptl_absorpt_correction_T_min 0.0414
_exptl_absorpt_correction_type multi-scan
_exptl_absorpt_process_details 'APEX2 (Bruker, 2005)'
_exptl_crystal_colour colorless
_exptl_crystal_density_diffrn 3.129
_exptl_crystal_density_method 'not measured'
_exptl_crystal_description Block
_exptl_crystal_F_000 2592
_exptl_crystal_size_max 0.41
_exptl_crystal_size_mid 0.28
_exptl_crystal_size_min 0.27
_refine_diff_density_max 0.902
_refine_diff_density_min -0.798
_refine_diff_density_rms 0.149
_refine_ls_extinction_coef 0.00054(3)
_refine_ls_extinction_expression Fc^*^=kFc[1+0.001xFc^2^\l^3^/sin(2\q)]^-1/4^
_refine_ls_extinction_method SHELXL
_refine_ls_goodness_of_fit_ref 1.113
_refine_ls_hydrogen_treatment constr
_refine_ls_matrix_type full
_refine_ls_number_parameters 92
_refine_ls_number_reflns 1370
_refine_ls_number_restraints 0
_refine_ls_restrained_S_all 1.113
_refine_ls_R_factor_all 0.0361
_refine_ls_R_factor_gt 0.0291
_refine_ls_shift/su_max 0.002
_refine_ls_shift/su_mean 0.000
_refine_ls_structure_factor_coef Fsqd
_refine_ls_weighting_details 'calc w=1/[\s^2^(Fo^2^)+(0.0109P)^2^+32.1861P] where P=(Fo^2^+2Fc^2^)/3'
_refine_ls_weighting_scheme calc
_refine_ls_wR_factor_gt 0.0615
_refine_ls_wR_factor_ref 0.0636
_reflns_number_gt 1198
_reflns_number_total 1370
_reflns_threshold_expression >2sigma(I)
_cod_data_source_file c1ce06132a.txt
_cod_data_source_block 1
_cod_original_sg_symbol_H-M I41/a
_cod_database_code 7207342

loop_
_symmetry_equiv_pos_as_xyz
'x, y, z'
'-x+1/2, -y, z+1/2'
'-y+3/4, x+1/4, z+1/4'
'y+3/4, -x+3/4, z+3/4'
'x+1/2, y+1/2, z+1/2'
'-x+1, -y+1/2, z+1'
'-y+5/4, x+3/4, z+3/4'
'y+5/4, -x+5/4, z+5/4'
'-x, -y, -z'
'x-1/2, y, -z-1/2'
'y-3/4, -x-1/4, -z-1/4'
'-y-3/4, x-3/4, -z-3/4'
'-x+1/2, -y+1/2, -z+1/2'
'x, y+1/2, -z'
'y-1/4, -x+1/4, -z+1/4'
'-y-1/4, x-1/4, -z-1/4'

loop_
_atom_site_label
_atom_site_type_symbol
_atom_site_fract_x
_atom_site_fract_y
_atom_site_fract_z
_atom_site_U_iso_or_equiv
_atom_site_adp_type
_atom_site_occupancy
_atom_site_symmetry_multiplicity
_atom_site_calc_flag
_atom_site_refinement_flags
Tl1 Tl 1.028514(19) 0.373142(18) 1.01500(3) 0.04190(17) Uani 1 1 d .
Cl1 Cl 0.82412(17) 0.41197(16) 1.0147(2) 0.0735(8) Uani 1 1 d .
Cl2 Cl 0.75547(13) 0.35294(15) 0.5173(2) 0.0556(6) Uani 1 1 d .
O1 O 0.9162(3) 0.2684(3) 0.9985(5) 0.0402(13) Uani 1 1 d .
C1 C 0.8800(4) 0.2874(4) 0.8903(8) 0.0330(17) Uani 1 1 d .
C2 C 0.8340(4) 0.3529(4) 0.8785(7) 0.0339(17) Uani 1 1 d .
C3 C 0.7955(5) 0.3730(5) 0.7668(8) 0.042(2) Uani 1 1 d .
H3 H 0.7645 0.4165 0.7648 0.050 Uiso 1 1 calc R
C4 C 0.8037(4) 0.3279(5) 0.6585(7) 0.0341(18) Uani 1 1 d .
C5 C 0.8479(5) 0.2631(5) 0.6623(7) 0.0398(19) Uani 1 1 d .
H5 H 0.8523 0.2320 0.5891 0.048 Uiso 1 1 calc R
C6 C 0.8862(5) 0.2438(5) 0.7753(7) 0.0382(19) Uani 1 1 d .
H6 H 0.9173 0.2002 0.7755 0.046 Uiso 1 1 calc R

loop_
_atom_site_aniso_label
_atom_site_aniso_U_11
_atom_site_aniso_U_22
_atom_site_aniso_U_33
_atom_site_aniso_U_23
_atom_site_aniso_U_13
_atom_site_aniso_U_12
Tl1 0.0524(2) 0.0380(2) 0.0353(2) 0.00467(13) 0.00205(14) -0.00137(14)
Cl1 0.0954(19) 0.0755(17) 0.0497(15) -0.0286(13) -0.0253(13) 0.0463(15)
Cl2 0.0544(13) 0.0777(16) 0.0347(12) 0.0114(11) -0.0153(10) -0.0097(12)
O1 0.036(3) 0.049(3) 0.035(3) -0.002(3) -0.011(2) 0.008(2)
C1 0.023(4) 0.039(4) 0.038(5) 0.001(3) -0.001(3) 0.001(3)
C2 0.038(4) 0.036(4) 0.029(4) -0.009(3) -0.006(3) 0.006(3)
C3 0.041(5) 0.045(5) 0.039(5) 0.000(4) -0.011(4) 0.006(4)
C4 0.030(4) 0.052(5) 0.020(4) 0.007(3) -0.008(3) -0.013(4)
C5 0.057(5) 0.041(5) 0.021(4) -0.002(3) 0.003(4) -0.006(4)
C6 0.052(5) 0.035(4) 0.027(4) -0.002(3) 0.002(4) 0.008(4)

loop_
_atom_type_symbol
_atom_type_description
_atom_type_scat_dispersion_real
_atom_type_scat_dispersion_imag
_atom_type_scat_source
C C 0.0033 0.0016 'International Tables Vol C Tables 4.2.6.8 and 6.1.1.4'
H H 0.0000 0.0000 'International Tables Vol C Tables 4.2.6.8 and 6.1.1.4'
O O 0.0106 0.0060 'International Tables Vol C Tables 4.2.6.8 and 6.1.1.4'
Cl Cl 0.1484 0.1585 'International Tables Vol C Tables 4.2.6.8 and 6.1.1.4'
Tl Tl -2.8358 9.6688 'International Tables Vol C Tables 4.2.6.8 and 6.1.1.4'

loop_
_geom_angle_atom_site_label_1
_geom_angle_atom_site_label_2
_geom_angle_atom_site_label_3
_geom_angle
_geom_angle_site_symmetry_1
_geom_angle_site_symmetry_3
O1 Tl1 O1 80.60(18) 15_667 6_654
O1 Tl1 O1 80.06(18) 15_667 .
O1 Tl1 O1 68.20(18) 6_654 .
C1 O1 Tl1 131.7(4) . 12_758
C1 O1 Tl1 117.3(4) . 6_654
Tl1 O1 Tl1 95.76(17) 12_758 6_654
C1 O1 Tl1 103.4(4) . .
Tl1 O1 Tl1 95.07(17) 12_758 .
Tl1 O1 Tl1 111.29(18) 6_654 .
O1 C1 C2 123.3(7) . .
O1 C1 C6 122.6(7) . .
C2 C1 C6 114.1(7) . .
C3 C2 C1 123.8(7) . .
C3 C2 Cl1 118.4(6) . .
C1 C2 Cl1 117.7(6) . .
C4 C3 C2 119.1(7) . .
C4 C3 H3 120.4 . .
C2 C3 H3 120.4 . .
C5 C4 C3 120.4(7) . .
C5 C4 Cl2 120.2(6) . .
C3 C4 Cl2 119.4(6) . .
C4 C5 C6 119.7(7) . .
C4 C5 H5 120.1 . .
C6 C5 H5 120.1 . .
C5 C6 C1 122.7(7) . .
C5 C6 H6 118.6 . .
C1 C6 H6 118.6 . .

loop_
_geom_bond_atom_site_label_1
_geom_bond_atom_site_label_2
_geom_bond_distance
_geom_bond_site_symmetry_2
Tl1 O1 2.537(5) 15_667
Tl1 O1 2.646(5) 6_654
Tl1 O1 2.674(5) .
Cl1 C2 1.747(7) .
Cl2 C4 1.735(7) .
O1 C1 1.322(9) .
O1 Tl1 2.537(5) 12_758
O1 Tl1 2.646(5) 6_654
C1 C2 1.397(10) .
C1 C6 1.411(11) .
C2 C3 1.376(10) .
C3 C4 1.370(11) .
C3 H3 0.9300 .
C4 C5 1.364(11) .
C5 C6 1.382(11) .
C5 H5 0.9300 .
C6 H6 0.9300 .
